data_4120129
loop_
_publ_author_name
'Kazuhiko Nagura'
'Shohei Saito'
'Hitoshi Yusa'
'Hiroshi Yamawaki'
'Hiroshi Fujihisa'
'Hiroyasu Sato'
'Yuichi Shimoikeda'
'Shigehiro Yamaguchi'

_publ_contact_author_address 'Nagoya University, Furo, Chikusa, Nagoya, Japan'
_publ_contact_author_email 's saito@chem.nagoya-u.ac.jp', 'yamaguchi@chem.nagoya-u.c.jp'
_publ_contact_author_fax +81-52-789-5947
_publ_contact_author_name 'Shohei Saito','Shigehiro Yamaguchi'
_publ_contact_author_phone +81-52-789-2291
_publ_section_title
;
 Distinct Responses to Mechanical Grinding and Hydrostatic Pressure in
 Luminescent Chromism of Tetrathiazolylthiophene
;
_journal_name_full 'Journal of the American Chemical Society'
_journal_page_first 10322
_journal_page_last 10325
_journal_paper_doi 10.1021/ja4055228
_journal_volume 135
_journal_year 2013
_chemical_formula_moiety 'C16 H8 N4 S5'
_chemical_formula_sum 'C16 H8 N4 S5'
_chemical_formula_weight 416.56
_chemical_name_systematic
; 
 2,3,4,5-Tetra(2-thiazolyl)thiophene 
;
_space_group_IT_number 14
_symmetry_cell_setting monoclinic
_symmetry_Int_Tables_number 14
_symmetry_space_group_name_Hall '-P 2yn'
_symmetry_space_group_name_H-M 'P 1 21/n 1'
_atom_sites_solution_hydrogens geom
_atom_sites_solution_primary direct
_atom_sites_solution_secondary difmap
_audit_creation_method SHELXL-97
_cell_angle_alpha 90
_cell_angle_beta 94.3205(9)
_cell_angle_gamma 90
_cell_formula_units_Z 4
_cell_length_a 11.3154(18)
_cell_length_b 11.9773(19)
_cell_length_c 12.598(2)
_cell_measurement_temperature 123(2)
_cell_volume 1702.5(5)
_computing_cell_refinement 'CrystalClear (Rigaku Corp., 2000)'
_computing_data_collection 'CrystalClear (Rigaku Corp., 2000)'
_computing_data_reduction 'CrystalClear (Rigaku Corp., 2000)'
_computing_structure_refinement 'SHELXL-97 (Sheldrick, 1997)'
_computing_structure_solution 'SHELXS-97 (Sheldrick, 1990)'
_diffrn_ambient_temperature 123(2)
_diffrn_detector_area_resol_mean 28.5714
_diffrn_measured_fraction_theta_full 0.969
_diffrn_measured_fraction_theta_max 0.969
_diffrn_measurement_device_type
;
Saturn70 CCD (4x4 bin mode) with MicroMax-007
;
_diffrn_measurement_method dtprofit.ref
_diffrn_radiation_monochromator Confocal
_diffrn_radiation_source 'fine-focus sealed tube'
_diffrn_radiation_type MoK\a
_diffrn_radiation_wavelength 0.71070
_diffrn_reflns_av_R_equivalents 0.0221
_diffrn_reflns_av_sigmaI/netI 0.0183
_diffrn_reflns_limit_h_max 13
_diffrn_reflns_limit_h_min -13
_diffrn_reflns_limit_k_max 14
_diffrn_reflns_limit_k_min -14
_diffrn_reflns_limit_l_max 14
_diffrn_reflns_limit_l_min -14
_diffrn_reflns_number 10695
_diffrn_reflns_theta_full 24.99
_diffrn_reflns_theta_max 24.99
_diffrn_reflns_theta_min 2.89
_exptl_absorpt_coefficient_mu 0.688
_exptl_absorpt_correction_T_max 0.8747
_exptl_absorpt_correction_T_min 0.8747
_exptl_absorpt_correction_type multi-scan
_exptl_absorpt_process_details 'ABSCOR (Rigaku, 1995)'
_exptl_crystal_colour Yellow
_exptl_crystal_density_diffrn 1.625
_exptl_crystal_description Prism
_exptl_crystal_F_000 848
_exptl_crystal_size_max 0.40
_exptl_crystal_size_mid 0.30
_exptl_crystal_size_min 0.30
_refine_diff_density_max 0.407
_refine_diff_density_min -0.457
_refine_diff_density_rms 0.056
_refine_ls_extinction_method none
_refine_ls_goodness_of_fit_ref 1.075
_refine_ls_hydrogen_treatment constr
_refine_ls_matrix_type full
_refine_ls_number_parameters 226
_refine_ls_number_reflns 2902
_refine_ls_number_restraints 0
_refine_ls_restrained_S_all 1.075
_refine_ls_R_factor_all 0.0341
_refine_ls_R_factor_gt 0.0306
_refine_ls_shift/su_max 0.001
_refine_ls_shift/su_mean 0.000
_refine_ls_structure_factor_coef Fsqd
_refine_ls_weighting_details 'calc w=1/[\s^2^(Fo^2^)+(0.0517P)^2^+0.9281P] where P=(Fo^2^+2Fc^2^)/3'
_refine_ls_weighting_scheme calc
_refine_ls_wR_factor_gt 0.0847
_refine_ls_wR_factor_ref 0.0871
_reflns_number_gt 2609
_reflns_number_total 2902
_reflns_threshold_expression >2sigma(I)
_cod_data_source_file ja4055228_si_002_2.cif
_cod_data_source_block compound1-lowT
_cod_original_cell_volume 1702.6(5)
_cod_database_code 4120129

loop_
_symmetry_equiv_pos_as_xyz
'x, y, z'
'-x+1/2, y+1/2, -z+1/2'
'-x, -y, -z'
'x-1/2, -y-1/2, z-1/2'

loop_
_atom_site_label
_atom_site_type_symbol
_atom_site_fract_x
_atom_site_fract_y
_atom_site_fract_z
_atom_site_U_iso_or_equiv
_atom_site_adp_type
_atom_site_occupancy
_atom_site_symmetry_multiplicity
_atom_site_calc_flag
_atom_site_refinement_flags
S1 S 0.64057(4) 0.13121(4) 0.05341(4) 0.01901(14) Uani 1 1 d .
S2 S 0.81736(5) -0.13912(4) 0.23977(4) 0.02540(15) Uani 1 1 d .
S3 S 0.26305(5) -0.02907(5) 0.21702(5) 0.03435(17) Uani 1 1 d .
S4 S 0.27678(5) 0.25145(4) 0.04186(5) 0.03074(16) Uani 1 1 d .
S5 S 0.52914(6) -0.21771(4) 0.25693(5) 0.03698(18) Uani 1 1 d .
N1 N 0.86113(14) -0.00782(13) 0.08653(13) 0.0203(4) Uani 1 1 d .
C1 C 0.49961(16) 0.15397(15) 0.09274(15) 0.0172(4) Uani 1 1 d .
C2 C 0.66344(17) 0.02109(15) 0.14173(15) 0.0172(4) Uani 1 1 d .
C3 C 0.47194(16) 0.07976(15) 0.17052(14) 0.0158(4) Uani 1 1 d .
C5 C 0.77805(17) -0.03377(15) 0.14914(15) 0.0174(4) Uani 1 1 d .
C14 C 0.55772(16) -0.07937(15) 0.28360(15) 0.0175(4) Uani 1 1 d .
N2 N 0.56319(16) -0.05344(14) 0.38628(14) 0.0247(4) Uani 1 1 d .
C4 C 0.56584(16) 0.00375(15) 0.19863(14) 0.0158(4) Uani 1 1 d .
C6 C 0.36116(16) 0.08078(16) 0.22593(15) 0.0179(4) Uani 1 1 d .
N3 N 0.33202(15) 0.16126(15) 0.28794(15) 0.0281(4) Uani 1 1 d .
C7 C 0.42923(17) 0.24421(16) 0.04240(15) 0.0195(4) Uani 1 1 d .
C8 C 0.95965(17) -0.07336(17) 0.10918(17) 0.0239(4) Uani 1 1 d .
H1 H 1.0287 -0.0663 0.0712 0.029 Uiso 1 1 calc R
N4 N 0.47734(17) 0.32597(16) -0.00837(15) 0.0326(4) Uani 1 1 d .
C9 C 0.17810(19) 0.03865(19) 0.30328(18) 0.0306(5) Uani 1 1 d .
H2 H 0.1061 0.0109 0.3273 0.037 Uiso 1 1 calc R
C10 C 0.95252(19) -0.14823(17) 0.18850(17) 0.0262(5) Uani 1 1 d .
H3 H 1.0137 -0.1986 0.2123 0.031 Uiso 1 1 calc R
C11 C 0.2783(2) 0.37036(17) -0.03239(17) 0.0295(5) Uani 1 1 d .
H4 H 0.2100 0.4117 -0.0571 0.035 Uiso 1 1 calc R
C15 C 0.5469(2) -0.1473(2) 0.44476(19) 0.0350(5) Uani 1 1 d .
H5 H 0.5490 -0.1457 0.5203 0.042 Uiso 1 1 calc R
C12 C 0.3901(2) 0.3971(2) -0.05085(19) 0.0347(5) Uani 1 1 d .
H6 H 0.4082 0.4613 -0.0909 0.042 Uiso 1 1 calc R
C13 C 0.22795(19) 0.1365(2) 0.33199(18) 0.0311(5) Uani 1 1 d .
H7 H 0.1934 0.1857 0.3800 0.037 Uiso 1 1 calc R
C16 C 0.5276(2) -0.24255(19) 0.3891(2) 0.0389(6) Uani 1 1 d .
H8 H 0.5150 -0.3136 0.4197 0.047 Uiso 1 1 calc R

loop_
_atom_site_aniso_label
_atom_site_aniso_U_11
_atom_site_aniso_U_22
_atom_site_aniso_U_33
_atom_site_aniso_U_23
_atom_site_aniso_U_13
_atom_site_aniso_U_12
S1 0.0169(3) 0.0225(3) 0.0183(3) 0.00408(18) 0.00603(19) 0.00406(18)
S2 0.0218(3) 0.0293(3) 0.0254(3) 0.0097(2) 0.0041(2) 0.0058(2)
S3 0.0256(3) 0.0287(3) 0.0510(4) -0.0100(2) 0.0180(3) -0.0108(2)
S4 0.0176(3) 0.0256(3) 0.0485(4) 0.0039(2) -0.0015(2) 0.0040(2)
S5 0.0469(4) 0.0186(3) 0.0471(4) -0.0053(2) 0.0147(3) -0.0066(2)
N1 0.0152(8) 0.0209(8) 0.0253(9) 0.0016(7) 0.0046(7) 0.0014(6)
C1 0.0138(9) 0.0209(9) 0.0172(9) -0.0039(7) 0.0033(7) 0.0013(7)
C2 0.0177(9) 0.0173(9) 0.0165(9) -0.0005(7) 0.0011(7) 0.0007(7)
C3 0.0156(9) 0.0167(9) 0.0152(9) -0.0032(7) 0.0023(7) -0.0011(7)
C5 0.0179(9) 0.0172(9) 0.0172(9) 0.0005(7) 0.0013(7) 0.0020(7)
C14 0.0127(9) 0.0168(9) 0.0233(10) -0.0015(7) 0.0039(7) -0.0015(7)
N2 0.0262(9) 0.0220(9) 0.0252(9) 0.0018(7) -0.0019(7) -0.0049(7)
C4 0.0150(9) 0.0164(9) 0.0162(9) -0.0038(7) 0.0010(7) -0.0008(7)
C6 0.0141(9) 0.0207(9) 0.0188(9) 0.0006(7) 0.0007(7) -0.0006(7)
N3 0.0176(9) 0.0335(10) 0.0340(10) -0.0132(8) 0.0077(7) -0.0019(7)
C7 0.0192(10) 0.0224(10) 0.0170(9) -0.0011(8) 0.0013(7) 0.0042(8)
C8 0.0150(10) 0.0268(11) 0.0304(11) 0.0003(9) 0.0043(8) 0.0038(8)
N4 0.0275(10) 0.0372(11) 0.0341(10) 0.0152(9) 0.0091(8) 0.0080(8)
C9 0.0184(10) 0.0423(13) 0.0326(12) 0.0019(10) 0.0110(9) -0.0006(9)
C10 0.0193(10) 0.0280(11) 0.0309(11) 0.0022(9) 0.0004(9) 0.0074(8)
C11 0.0311(12) 0.0267(11) 0.0295(12) -0.0021(9) -0.0050(9) 0.0134(9)
C15 0.0304(12) 0.0469(14) 0.0279(12) 0.0149(10) 0.0028(10) -0.0021(10)
C12 0.0363(13) 0.0356(12) 0.0330(12) 0.0134(10) 0.0072(10) 0.0120(10)
C13 0.0182(11) 0.0478(14) 0.0280(12) -0.0106(10) 0.0071(9) 0.0037(9)
C16 0.0314(13) 0.0265(12) 0.0603(17) 0.0212(11) 0.0136(11) 0.0010(9)

loop_
_atom_type_symbol
_atom_type_description
_atom_type_scat_dispersion_real
_atom_type_scat_dispersion_imag
_atom_type_scat_source
C C 0.0033 0.0016 'International Tables Vol C Tables 4.2.6.8 and 6.1.1.4'
N N 0.0061 0.0033 'International Tables Vol C Tables 4.2.6.8 and 6.1.1.4'
S S 0.1246 0.1234 'International Tables Vol C Tables 4.2.6.8 and 6.1.1.4'
H H 0.0000 0.0000 'International Tables Vol C Tables 4.2.6.8 and 6.1.1.4'

loop_
_geom_angle_atom_site_label_1
_geom_angle_atom_site_label_2
_geom_angle_atom_site_label_3
_geom_angle
C1 S1 C2 91.85(9)
C10 S2 C5 89.43(10)
C9 S3 C6 89.23(10)
C11 S4 C7 89.59(10)
C16 S5 C14 89.59(11)
C5 N1 C8 110.30(16)
C3 C1 C7 129.93(17)
C3 C1 S1 111.52(14)
C7 C1 S1 118.54(14)
C4 C2 C5 130.28(17)
C4 C2 S1 111.24(14)
C5 C2 S1 118.40(14)
C1 C3 C4 112.62(16)
C1 C3 C6 125.21(17)
C4 C3 C6 122.06(16)
N1 C5 C2 122.19(17)
N1 C5 S2 114.11(14)
C2 C5 S2 123.70(15)
N2 C14 C4 123.40(17)
N2 C14 S5 114.26(14)
C4 C14 S5 122.17(14)
C14 N2 C15 109.58(18)
C2 C4 C3 112.77(17)
C2 C4 C14 125.30(17)
C3 C4 C14 121.87(16)
N3 C6 C3 123.52(17)
N3 C6 S3 114.53(15)
C3 C6 S3 121.89(14)
C6 N3 C13 110.32(18)
N4 C7 C1 122.18(18)
N4 C7 S4 114.35(15)
C1 C7 S4 123.46(15)
C10 C8 N1 116.10(18)
C10 C8 H1 121.9
N1 C8 H1 121.9
C7 N4 C12 109.83(19)
C13 C9 S3 109.97(16)
C13 C9 H2 125.0
S3 C9 H2 125.0
C8 C10 S2 110.05(15)
C8 C10 H3 125.0
S2 C10 H3 125.0
C12 C11 S4 110.04(16)
C12 C11 H4 125.0
S4 C11 H4 125.0
C16 C15 N2 116.1(2)
C16 C15 H5 122.0
N2 C15 H5 122.0
C11 C12 N4 116.2(2)
C11 C12 H6 121.9
N4 C12 H6 121.9
C9 C13 N3 115.94(19)
C9 C13 H7 122.0
N3 C13 H7 122.0
C15 C16 S5 110.47(17)
C15 C16 H8 124.8
S5 C16 H8 124.8

loop_
_geom_bond_atom_site_label_1
_geom_bond_atom_site_label_2
_geom_bond_distance
S1 C1 1.7272(19)
S1 C2 1.7325(19)
S2 C10 1.708(2)
S2 C5 1.7369(19)
S3 C9 1.709(2)
S3 C6 1.7197(19)
S4 C11 1.705(2)
S4 C7 1.727(2)
S5 C16 1.693(3)
S5 C14 1.7165(19)
N1 C5 1.309(2)
N1 C8 1.376(3)
C1 C3 1.376(3)
C1 C7 1.459(3)
C2 C4 1.377(3)
C2 C5 1.451(3)
C3 C4 1.423(3)
C3 C6 1.480(3)
C14 N2 1.327(3)
C14 C4 1.470(3)
N2 C15 1.364(3)
C6 N3 1.299(3)
N3 C13 1.372(3)
C7 N4 1.310(3)
C8 C10 1.350(3)
C8 H1 0.9500
N4 C12 1.381(3)
C9 C13 1.338(3)
C9 H2 0.9500
C10 H3 0.9500
C11 C12 1.343(3)
C11 H4 0.9500
C15 C16 1.348(4)
C15 H5 0.9500
C12 H6 0.9500
C13 H7 0.9500
C16 H8 0.9500

loop_
_geom_torsion_atom_site_label_1
_geom_torsion_atom_site_label_2
_geom_torsion_atom_site_label_3
_geom_torsion_atom_site_label_4
_geom_torsion
C2 S1 C1 C3 0.02(15)
C2 S1 C1 C7 179.92(15)
C1 S1 C2 C4 -0.08(15)
C1 S1 C2 C5 -177.30(15)
C7 C1 C3 C4 -179.84(18)
S1 C1 C3 C4 0.1(2)
C7 C1 C3 C6 -3.7(3)
S1 C1 C3 C6 176.16(14)
C8 N1 C5 C2 -179.03(18)
C8 N1 C5 S2 0.6(2)
C4 C2 C5 N1 178.67(18)
S1 C2 C5 N1 -4.7(3)
C4 C2 C5 S2 -0.9(3)
S1 C2 C5 S2 175.72(10)
C10 S2 C5 N1 -0.50(16)
C10 S2 C5 C2 179.07(17)
C16 S5 C14 N2 -1.30(16)
C16 S5 C14 C4 -176.74(17)
C4 C14 N2 C15 176.87(18)
S5 C14 N2 C15 1.5(2)
C5 C2 C4 C3 176.92(18)
S1 C2 C4 C3 0.1(2)
C5 C2 C4 C14 -0.1(3)
S1 C2 C4 C14 -176.93(15)
C1 C3 C4 C2 -0.1(2)
C6 C3 C4 C2 -176.36(16)
C1 C3 C4 C14 177.06(17)
C6 C3 C4 C14 0.8(3)
N2 C14 C4 C2 104.8(2)
S5 C14 C4 C2 -80.2(2)
N2 C14 C4 C3 -72.0(2)
S5 C14 C4 C3 102.98(19)
C1 C3 C6 N3 -65.0(3)
C4 C3 C6 N3 110.8(2)
C1 C3 C6 S3 117.78(19)
C4 C3 C6 S3 -66.5(2)
C9 S3 C6 N3 -0.28(17)
C9 S3 C6 C3 177.17(17)
C3 C6 N3 C13 -176.96(18)
S3 C6 N3 C13 0.4(2)
C3 C1 C7 N4 161.0(2)
S1 C1 C7 N4 -18.9(3)
C3 C1 C7 S4 -20.4(3)
S1 C1 C7 S4 159.68(11)
C11 S4 C7 N4 0.75(17)
C11 S4 C7 C1 -177.95(17)
C5 N1 C8 C10 -0.3(3)
C1 C7 N4 C12 178.00(19)
S4 C7 N4 C12 -0.7(2)
C6 S3 C9 C13 0.03(18)
N1 C8 C10 S2 0.0(2)
C5 S2 C10 C8 0.29(17)
C7 S4 C11 C12 -0.54(18)
C14 N2 C15 C16 -0.9(3)
S4 C11 C12 N4 0.3(3)
C7 N4 C12 C11 0.3(3)
S3 C9 C13 N3 0.2(3)
C6 N3 C13 C9 -0.4(3)
N2 C15 C16 S5 0.0(3)
C14 S5 C16 C15 0.71(19)
